data_4102009
loop_
_publ_author_name
'Jong Min Lim'
'Jae-Yoon Shin'
'Yasuo Tanaka'
'Shohei Saito'
'Atsuhiro Osuka'
'Dongho Kim'

_publ_section_title
;
 Protonated [4n]\p and [4n+2]\p Octaphyrins Choose Their M\"obius/H\"uckel
 Aromatic Topology
;
_journal_name_full 'Journal of the American Chemical Society'
_journal_page_first 3105
_journal_page_last 3114
_journal_paper_doi 10.1021/ja909744z
_journal_volume 132
_journal_year 2010
_chemical_formula_moiety 'C88 H24 F40 N8, 2(C2 F3 O2), O'
_chemical_formula_sum 'C92 H24 F46 N8 O5'
_chemical_formula_weight 2195.19
_chemical_name_systematic
; 
 ? 
;
_space_group_IT_number 12
_symmetry_cell_setting monoclinic
_symmetry_Int_Tables_number 12
_symmetry_space_group_name_Hall '-C 2y'
_symmetry_space_group_name_H-M 'C 1 2/m 1'
_atom_sites_solution_hydrogens geom
_atom_sites_solution_primary direct
_atom_sites_solution_secondary difmap
_audit_creation_method SHELXL-97
_cell_angle_alpha 90.00
_cell_angle_beta 108.491(3)
_cell_angle_gamma 90.00
_cell_formula_units_Z 4
_cell_length_a 34.518(5)
_cell_length_b 25.907(4)
_cell_length_c 15.380(2)
_cell_measurement_reflns_used 6405
_cell_measurement_temperature 90(2)
_cell_measurement_theta_max 23.35
_cell_measurement_theta_min 2.21
_cell_volume 13044(3)
_computing_cell_refinement 'Bruker SMART'
_computing_data_collection 'Bruker SMART'
_computing_data_reduction 'Bruker SAINT'
_computing_molecular_graphics 'Bruker SHELXTL'
_computing_publication_material 'Bruker SHELXTL'
_computing_structure_refinement 'SHELXL-97 (Sheldrick, 1997)'
_computing_structure_solution 'SHELXS-97 (Sheldrick, 1990)'
_diffrn_ambient_temperature 90(2)
_diffrn_detector_area_resol_mean 8.366
_diffrn_measured_fraction_theta_full 0.995
_diffrn_measured_fraction_theta_max 0.995
_diffrn_measurement_device_type 'CCD area detector'
_diffrn_measurement_method 'phi and omega scans'
_diffrn_radiation_monochromator graphite
_diffrn_radiation_source 'fine-focus sealed tube'
_diffrn_radiation_type MoK\a
_diffrn_radiation_wavelength 0.71073
_diffrn_reflns_av_R_equivalents 0.0975
_diffrn_reflns_av_sigmaI/netI 0.1035
_diffrn_reflns_limit_h_max 41
_diffrn_reflns_limit_h_min -31
_diffrn_reflns_limit_k_max 30
_diffrn_reflns_limit_k_min -30
_diffrn_reflns_limit_l_max 14
_diffrn_reflns_limit_l_min -18
_diffrn_reflns_number 33009
_diffrn_reflns_theta_full 25.00
_diffrn_reflns_theta_max 25.00
_diffrn_reflns_theta_min 1.00
_exptl_absorpt_coefficient_mu 0.115
_exptl_absorpt_correction_T_max 0.9662
_exptl_absorpt_correction_T_min 0.9446
_exptl_absorpt_correction_type empirical
_exptl_crystal_colour violet
_exptl_crystal_density_diffrn 1.118
_exptl_crystal_density_method 'not measured'
_exptl_crystal_description prism
_exptl_crystal_F_000 4344
_exptl_crystal_size_max 0.50
_exptl_crystal_size_mid 0.40
_exptl_crystal_size_min 0.30
_platon_squeeze_details ' '
_refine_diff_density_max 0.515
_refine_diff_density_min -0.459
_refine_diff_density_rms 0.071
_refine_ls_extinction_method none
_refine_ls_goodness_of_fit_ref 0.861
_refine_ls_hydrogen_treatment constr
_refine_ls_matrix_type full
_refine_ls_number_parameters 707
_refine_ls_number_reflns 11722
_refine_ls_number_restraints 0
_refine_ls_restrained_S_all 0.861
_refine_ls_R_factor_all 0.1243
_refine_ls_R_factor_gt 0.0725
_refine_ls_shift/su_max 0.005
_refine_ls_shift/su_mean 0.000
_refine_ls_structure_factor_coef Fsqd
_refine_ls_weighting_details 'calc w=1/[\s^2^(Fo^2^)+(0.1195P)^2^+0.0000P] where P=(Fo^2^+2Fc^2^)/3'
_refine_ls_weighting_scheme calc
_refine_ls_wR_factor_gt 0.1916
_refine_ls_wR_factor_ref 0.2108
_reflns_number_gt 5162
_reflns_number_total 11722
_reflns_threshold_expression >2sigma(I)
_cod_data_source_file ja909744z_si_002.cif
_cod_data_source_block 90326saito
_cod_original_sg_symbol_H-M 'C 2/m'
_cod_database_code 4102009

loop_
_symmetry_equiv_pos_as_xyz
'x, y, z'
'-x, y, -z'
'x+1/2, y+1/2, z'
'-x+1/2, y+1/2, -z'
'-x, -y, -z'
'x, -y, z'
'-x+1/2, -y+1/2, -z'
'x+1/2, -y+1/2, z'

loop_
_atom_site_label
_atom_site_type_symbol
_atom_site_fract_x
_atom_site_fract_y
_atom_site_fract_z
_atom_site_U_iso_or_equiv
_atom_site_adp_type
_atom_site_occupancy
_atom_site_symmetry_multiplicity
_atom_site_calc_flag
_atom_site_refinement_flags
_atom_site_disorder_assembly
_atom_site_disorder_group
C1 C 0.58889(10) 0.02624(16) 0.4462(2) 0.0549(11) Uani 1 1 d . . .
H1 H 0.6109 0.0475 0.4804 0.066 Uiso 1 1 calc R . .
C2 C 0.55010(10) 0.04460(17) 0.3859(2) 0.0495(11) Uani 1 1 d . . .
C3 C 0.53652(10) 0.09459(17) 0.3621(2) 0.0483(11) Uani 1 1 d . . .
C4 C 0.50127(10) 0.10497(17) 0.2853(2) 0.0496(11) Uani 1 1 d . . .
C5 C 0.48391(12) 0.0759(2) 0.2046(3) 0.0649(13) Uani 1 1 d . . .
H5 H 0.4933 0.0431 0.1921 0.078 Uiso 1 1 calc R . .
C6 C 0.45249(11) 0.10147(18) 0.1490(3) 0.0602(12) Uani 1 1 d . . .
H6 H 0.4359 0.0901 0.0903 0.072 Uiso 1 1 calc R . .
C7 C 0.44783(10) 0.14809(18) 0.1910(2) 0.0505(11) Uani 1 1 d . . .
C8 C 0.41919(9) 0.18919(17) 0.1564(2) 0.0469(10) Uani 1 1 d . . .
C9 C 0.38240(10) 0.17689(16) 0.0867(2) 0.0429(10) Uani 1 1 d . . .
C10 C 0.36076(10) 0.12954(17) 0.0651(2) 0.0516(11) Uani 1 1 d . . .
H10 H 0.3691 0.0974 0.0951 0.062 Uiso 1 1 calc R . .
C11 C 0.32556(10) 0.13838(18) -0.0069(2) 0.0523(11) Uani 1 1 d . . .
H11 H 0.3052 0.1134 -0.0344 0.063 Uiso 1 1 calc R . .
C12 C 0.32477(10) 0.19085(17) -0.0332(2) 0.0433(10) Uani 1 1 d . . .
C13 C 0.29623(9) 0.21981(16) -0.1007(2) 0.0416(10) Uani 1 1 d . . .
C14 C 0.26387(9) 0.19736(17) -0.1725(2) 0.0407(9) Uani 1 1 d . . .
C15 C 0.22967(9) 0.22497(16) -0.2306(2) 0.0455(10) Uani 1 1 d . . .
H15 H 0.2249 0.2610 -0.2291 0.055 Uiso 1 1 calc R . .
C16 C 0.20476(10) 0.18965(16) -0.2894(2) 0.0453(10) Uani 1 1 d . . .
H16 H 0.1796 0.1974 -0.3351 0.054 Uiso 1 1 calc R . .
C17 C 0.22263(9) 0.13998(16) -0.2712(2) 0.0416(10) Uani 1 1 d . . .
C18 C 0.20712(9) 0.09442(16) -0.3142(2) 0.0414(10) Uani 1 1 d . . .
C19 C 0.21937(9) 0.04360(16) -0.2793(2) 0.0395(9) Uani 1 1 d . . .
C20 C 0.24185(9) 0.02678(14) -0.1901(2) 0.0426(10) Uani 1 1 d . . .
H20 H 0.2547 0.0483 -0.1392 0.051 Uiso 1 1 calc R . .
C21 C 0.55833(9) 0.13700(18) 0.4182(2) 0.0468(10) Uani 1 1 d . . .
C22 C 0.56730(10) 0.14033(17) 0.5123(3) 0.0470(10) Uani 1 1 d . . .
C23 C 0.58781(10) 0.18120(19) 0.5634(3) 0.0530(11) Uani 1 1 d . . .
C24 C 0.59898(10) 0.2218(2) 0.5213(3) 0.0612(12) Uani 1 1 d . . .
C25 C 0.59115(11) 0.22120(19) 0.4296(3) 0.0549(11) Uani 1 1 d . . .
C26 C 0.57151(10) 0.17969(19) 0.3786(3) 0.0517(11) Uani 1 1 d . . .
C27 C 0.42759(9) 0.24187(16) 0.1894(2) 0.0425(10) Uani 1 1 d . . .
C28 C 0.46453(10) 0.2676(2) 0.1959(3) 0.0555(12) Uani 1 1 d . . .
C29 C 0.47157(11) 0.3174(2) 0.2244(3) 0.0598(12) Uani 1 1 d . . .
C30 C 0.44225(14) 0.3460(2) 0.2439(3) 0.0741(14) Uani 1 1 d . . .
C31 C 0.40498(12) 0.32242(19) 0.2400(3) 0.0575(12) Uani 1 1 d . . .
C32 C 0.39847(10) 0.27211(17) 0.2114(2) 0.0462(10) Uani 1 1 d . . .
C33 C 0.29866(9) 0.27649(17) -0.0960(2) 0.0424(10) Uani 1 1 d . . .
C34 C 0.29589(10) 0.30365(18) -0.0202(3) 0.0473(11) Uani 1 1 d . . .
C35 C 0.29883(11) 0.3581(2) -0.0142(3) 0.0584(12) Uani 1 1 d . . .
C36 C 0.30539(13) 0.3841(2) -0.0839(4) 0.0659(13) Uani 1 1 d . . .
C37 C 0.30681(12) 0.3594(2) -0.1611(3) 0.0597(12) Uani 1 1 d . . .
C38 C 0.30412(10) 0.30669(19) -0.1671(3) 0.0510(11) Uani 1 1 d . . .
C39 C 0.17323(10) 0.09951(16) -0.4009(2) 0.0487(11) Uani 1 1 d . . .
C40 C 0.17879(13) 0.12450(19) -0.4773(3) 0.0608(12) Uani 1 1 d . . .
C41 C 0.14707(16) 0.1310(2) -0.5579(3) 0.0758(15) Uani 1 1 d . . .
C42 C 0.10972(16) 0.1120(2) -0.5665(3) 0.0744(15) Uani 1 1 d . . .
C43 C 0.10258(12) 0.0863(2) -0.4947(4) 0.0769(15) Uani 1 1 d . . .
C44 C 0.13420(11) 0.08022(17) -0.4144(3) 0.0505(11) Uani 1 1 d . . .
C1A C 0.3289(5) 0.0000 0.0950(15) 0.197(10) Uani 1 2 d S . .
C2A C 0.2915(7) 0.0000 0.0915(8) 0.180(6) Uani 1 2 d S . .
C1B C 0.5000 0.2414(3) 0.5000 0.0520(16) Uani 1 2 d S . .
C2B C 0.5000 0.3012(4) 0.5000 0.090(3) Uani 1 2 d S . .
F1 F 0.55435(6) 0.10249(10) 0.55667(14) 0.0619(7) Uani 1 1 d . . .
F2 F 0.59510(6) 0.18129(11) 0.65502(14) 0.0720(8) Uani 1 1 d . . .
F3 F 0.61844(7) 0.26290(12) 0.57185(19) 0.0918(9) Uani 1 1 d . . .
F4 F 0.60333(7) 0.26097(11) 0.38648(18) 0.0819(8) Uani 1 1 d . . .
F5 F 0.56540(6) 0.17987(10) 0.28739(14) 0.0634(7) Uani 1 1 d . . .
F6 F 0.49373(6) 0.24203(10) 0.17401(15) 0.0666(7) Uani 1 1 d . . .
F7 F 0.50731(7) 0.34084(11) 0.2285(2) 0.0924(9) Uani 1 1 d . . .
F8 F 0.44867(8) 0.39567(11) 0.2711(2) 0.1014(10) Uani 1 1 d . . .
F9 F 0.37618(7) 0.34975(10) 0.26003(18) 0.0762(8) Uani 1 1 d . . .
F10 F 0.36213(5) 0.25106(9) 0.20799(13) 0.0506(6) Uani 1 1 d . . .
F11 F 0.28981(5) 0.27780(9) 0.04912(14) 0.0552(6) Uani 1 1 d . . .
F12 F 0.29514(8) 0.38139(10) 0.06077(17) 0.0771(8) Uani 1 1 d . . .
F13 F 0.30804(9) 0.43661(12) -0.0801(2) 0.0920(9) Uani 1 1 d . . .
F14 F 0.31297(8) 0.38682(11) -0.2310(2) 0.0872(8) Uani 1 1 d . . .
F15 F 0.30832(6) 0.28354(9) -0.24135(15) 0.0610(6) Uani 1 1 d . . .
F16 F 0.21619(7) 0.14337(11) -0.47098(15) 0.0755(8) Uani 1 1 d . . .
F17 F 0.15534(9) 0.15456(12) -0.62869(16) 0.1018(11) Uani 1 1 d . . .
F18 F 0.07907(9) 0.11768(13) -0.64495(19) 0.1280(13) Uani 1 1 d . . .
F19 F 0.06569(7) 0.06773(12) -0.5025(2) 0.1094(11) Uani 1 1 d . . .
F20 F 0.12662(6) 0.05497(9) -0.34458(17) 0.0629(7) Uani 1 1 d . . .
F1A F 0.2821(3) 0.0000 0.1811(6) 0.245(4) Uani 1 2 d S . .
F2A F 0.26584(19) 0.0427(2) 0.0536(4) 0.211(3) Uani 1 1 d . . .
F1B F 0.4614(3) 0.3193(4) 0.4558(8) 0.108(4) Uani 0.50 1 d P . .
F2B F 0.4813(2) 0.3177(3) 0.5633(7) 0.105(3) Uani 0.50 1 d P . .
F3B F 0.4848(6) 0.3260(4) 0.4269(8) 0.166(6) Uani 0.50 1 d P . .
N1 N 0.52822(12) 0.0000 0.3523(3) 0.0550(13) Uani 1 2 d S . .
H1A H 0.5032 0.0000 0.3137 0.066 Uiso 1 2 calc SR . .
N2 N 0.47917(8) 0.14939(14) 0.27445(19) 0.0482(9) Uani 1 1 d . . .
H2 H 0.4840 0.1750 0.3141 0.058 Uiso 1 1 calc R . .
N3 N 0.35980(7) 0.21289(13) 0.02648(17) 0.0415(8) Uani 1 1 d . . .
H3 H 0.3666 0.2456 0.0257 0.050 Uiso 1 1 calc R . .
N4 N 0.25872(7) 0.14615(13) -0.19708(17) 0.0413(8) Uani 1 1 d . . .
H4 H 0.2755 0.1211 -0.1704 0.050 Uiso 1 1 calc R . .
N5 N 0.20614(11) 0.0000 -0.3297(3) 0.0456(12) Uani 1 2 d S . .
H5A H 0.1909 0.0000 -0.3877 0.055 Uiso 1 2 calc SR . .
O1A O 0.3279(3) 0.0000 0.0052(7) 0.155(3) Uani 1 2 d S . .
O2A O 0.3581(4) 0.0000 0.1597(7) 0.295(8) Uani 1 2 d S . .
O1B O 0.49075(7) 0.22176(13) 0.42278(19) 0.0645(9) Uani 1 1 d . . .
O1W O 0.4361(2) 0.0000 0.3064(6) 0.176(3) Uani 1 2 d S . .

loop_
_atom_site_aniso_label
_atom_site_aniso_U_11
_atom_site_aniso_U_22
_atom_site_aniso_U_33
_atom_site_aniso_U_23
_atom_site_aniso_U_13
_atom_site_aniso_U_12
C1 0.0308(17) 0.071(3) 0.048(2) -0.007(2) -0.0086(16) -0.0038(17)
C2 0.0269(18) 0.070(3) 0.041(2) -0.010(2) -0.0051(16) -0.0025(19)
C3 0.0243(17) 0.072(3) 0.039(2) 0.007(2) -0.0032(15) 0.0014(19)
C4 0.0341(19) 0.069(3) 0.035(2) -0.008(2) -0.0050(16) 0.0065(19)
C5 0.052(2) 0.081(3) 0.046(2) -0.007(3) -0.007(2) 0.010(2)
C6 0.048(2) 0.077(3) 0.041(2) -0.013(2) -0.0071(19) 0.013(2)
C7 0.0305(18) 0.076(3) 0.034(2) 0.000(2) -0.0058(16) 0.0022(19)
C8 0.0271(17) 0.077(3) 0.0294(19) 0.004(2) -0.0016(15) 0.0069(19)
C9 0.0297(17) 0.061(3) 0.032(2) -0.001(2) 0.0023(15) 0.0013(18)
C10 0.040(2) 0.059(3) 0.039(2) 0.009(2) -0.0108(17) 0.006(2)
C11 0.0348(19) 0.071(3) 0.041(2) 0.001(2) -0.0017(16) -0.011(2)
C12 0.0298(17) 0.065(3) 0.0287(19) 0.005(2) -0.0002(15) -0.0070(18)
C13 0.0225(16) 0.068(3) 0.0308(19) 0.001(2) 0.0037(14) -0.0015(17)
C14 0.0240(17) 0.062(3) 0.0303(19) 0.007(2) 0.0008(14) -0.0032(17)
C15 0.0309(18) 0.061(3) 0.036(2) 0.002(2) -0.0020(16) -0.0081(18)
C16 0.0257(17) 0.065(3) 0.037(2) 0.008(2) -0.0024(15) 0.0005(18)
C17 0.0216(16) 0.065(3) 0.0320(19) 0.004(2) -0.0009(14) -0.0020(18)
C18 0.0211(16) 0.067(3) 0.0295(19) 0.006(2) -0.0018(14) 0.0003(18)
C19 0.0219(16) 0.060(3) 0.0311(19) -0.004(2) 0.0012(14) -0.0032(17)
C20 0.0284(16) 0.061(3) 0.0288(18) -0.0028(17) -0.0040(14) -0.0026(16)
C21 0.0186(16) 0.081(3) 0.032(2) 0.002(2) -0.0041(15) 0.0026(18)
C22 0.0266(17) 0.067(3) 0.043(2) 0.010(2) 0.0045(17) 0.0029(19)
C23 0.0221(17) 0.088(4) 0.038(2) -0.006(3) -0.0066(16) 0.003(2)
C24 0.0258(19) 0.084(4) 0.066(3) -0.008(3) 0.0037(19) -0.013(2)
C25 0.034(2) 0.072(3) 0.053(3) 0.005(3) 0.0056(19) -0.005(2)
C26 0.0254(17) 0.090(4) 0.033(2) 0.012(2) 0.0005(16) 0.004(2)
C27 0.0251(17) 0.061(3) 0.0309(19) 0.000(2) -0.0059(14) 0.0013(18)
C28 0.0234(19) 0.097(4) 0.042(2) 0.000(2) 0.0046(16) -0.005(2)
C29 0.024(2) 0.073(3) 0.074(3) 0.004(3) 0.0027(19) -0.018(2)
C30 0.053(3) 0.075(4) 0.078(3) -0.013(3) -0.001(2) -0.014(3)
C31 0.042(2) 0.066(3) 0.059(3) -0.002(3) 0.007(2) -0.008(2)
C32 0.0245(18) 0.065(3) 0.045(2) 0.002(2) 0.0043(16) -0.0026(19)
C33 0.0240(17) 0.061(3) 0.034(2) 0.000(2) -0.0027(15) -0.0014(17)
C34 0.0271(18) 0.071(3) 0.039(2) 0.007(2) 0.0037(16) -0.0046(18)
C35 0.047(2) 0.069(4) 0.049(3) -0.012(3) 0.002(2) -0.008(2)
C36 0.068(3) 0.048(3) 0.085(4) 0.000(3) 0.029(3) -0.005(2)
C37 0.059(3) 0.054(3) 0.070(3) 0.007(3) 0.027(2) -0.011(2)
C38 0.036(2) 0.069(4) 0.045(2) -0.003(2) 0.0090(17) -0.004(2)
C39 0.0343(19) 0.068(3) 0.031(2) -0.003(2) -0.0078(16) 0.0048(19)
C40 0.058(3) 0.081(3) 0.031(2) 0.003(2) -0.0035(19) 0.013(2)
C41 0.088(4) 0.095(4) 0.029(2) 0.006(3) -0.003(2) 0.029(3)
C42 0.077(3) 0.076(4) 0.037(3) -0.009(3) -0.028(2) 0.022(3)
C43 0.035(2) 0.080(4) 0.087(4) -0.018(3) -0.021(2) 0.006(2)
C44 0.034(2) 0.058(3) 0.047(2) -0.003(2) -0.0046(18) 0.0097(19)
C1A 0.123(10) 0.111(10) 0.26(2) 0.000 -0.073(14) 0.000
C2A 0.232(18) 0.192(16) 0.067(7) 0.000 -0.021(9) 0.000
C1B 0.025(2) 0.087(5) 0.039(4) 0.000 0.003(2) 0.000
C2B 0.117(7) 0.098(7) 0.035(4) 0.000 -0.006(5) 0.000
F1 0.0437(12) 0.0919(19) 0.0442(13) 0.0075(13) 0.0054(10) -0.0006(12)
F2 0.0389(11) 0.126(2) 0.0400(13) -0.0153(14) -0.0032(10) -0.0074(13)
F3 0.0557(14) 0.109(2) 0.095(2) -0.0296(18) 0.0005(14) -0.0275(15)
F4 0.0645(15) 0.094(2) 0.0855(19) 0.0081(17) 0.0207(14) -0.0217(15)
F5 0.0436(12) 0.100(2) 0.0453(14) 0.0071(13) 0.0116(10) 0.0056(12)
F6 0.0279(11) 0.102(2) 0.0667(15) 0.0079(14) 0.0113(10) 0.0010(12)
F7 0.0384(13) 0.107(2) 0.114(2) 0.0139(18) -0.0016(13) -0.0239(14)
F8 0.0745(18) 0.067(2) 0.143(3) -0.015(2) 0.0075(18) -0.0208(15)
F9 0.0592(15) 0.0783(19) 0.0900(19) -0.0193(16) 0.0222(14) 0.0036(14)
F10 0.0262(10) 0.0703(16) 0.0523(13) -0.0042(12) 0.0082(9) -0.0039(10)
F11 0.0370(11) 0.0847(18) 0.0390(12) -0.0009(13) 0.0052(9) -0.0034(11)
F12 0.0828(17) 0.083(2) 0.0607(16) -0.0197(15) 0.0164(13) -0.0016(15)
F13 0.100(2) 0.077(2) 0.100(2) -0.0094(18) 0.0337(17) -0.0107(16)
F14 0.102(2) 0.075(2) 0.095(2) 0.0175(17) 0.0456(17) -0.0049(16)
F15 0.0602(13) 0.0751(18) 0.0469(13) 0.0054(13) 0.0159(11) -0.0028(12)
F16 0.0696(16) 0.106(2) 0.0518(14) 0.0230(15) 0.0204(12) 0.0132(15)
F17 0.140(3) 0.120(3) 0.0311(14) 0.0172(16) 0.0070(15) 0.054(2)
F18 0.106(2) 0.130(3) 0.080(2) -0.016(2) -0.0663(17) 0.036(2)
F19 0.0343(13) 0.113(2) 0.139(3) -0.030(2) -0.0319(14) -0.0005(14)
F20 0.0301(11) 0.0641(17) 0.0830(17) -0.0120(15) 0.0020(11) -0.0041(10)
F1A 0.362(14) 0.217(9) 0.146(7) 0.000 0.067(8) 0.000
F2A 0.240(6) 0.230(6) 0.204(5) 0.092(5) 0.127(5) 0.098(5)
F1B 0.117(7) 0.080(6) 0.120(9) 0.030(5) 0.029(6) 0.040(5)
F2B 0.091(5) 0.101(6) 0.106(7) -0.036(5) 0.005(5) 0.027(5)
F3B 0.243(18) 0.099(7) 0.086(8) 0.022(6) -0.045(11) 0.008(13)
N1 0.028(2) 0.074(4) 0.048(3) 0.000 -0.010(2) 0.000
N2 0.0253(14) 0.070(2) 0.0365(17) -0.0033(17) -0.0080(13) 0.0015(16)
N3 0.0236(13) 0.063(2) 0.0280(15) -0.0003(16) -0.0052(12) -0.0046(14)
N4 0.0216(13) 0.068(2) 0.0255(15) 0.0043(17) -0.0057(11) -0.0027(14)
N5 0.0228(19) 0.078(4) 0.027(2) 0.000 -0.0051(17) 0.000
O1A 0.174(8) 0.111(6) 0.191(8) 0.000 0.073(8) 0.000
O2A 0.344(15) 0.120(7) 0.227(10) 0.000 -0.184(11) 0.000
O1B 0.0303(13) 0.103(3) 0.0536(17) -0.0245(18) 0.0037(12) -0.0046(15)
O1W 0.133(6) 0.203(8) 0.180(7) 0.000 0.032(5) 0.000

loop_
_atom_type_symbol
_atom_type_description
_atom_type_scat_dispersion_real
_atom_type_scat_dispersion_imag
_atom_type_scat_source
C C 0.0033 0.0016 'International Tables Vol C Tables 4.2.6.8 and 6.1.1.4'
H H 0.0000 0.0000 'International Tables Vol C Tables 4.2.6.8 and 6.1.1.4'
N N 0.0061 0.0033 'International Tables Vol C Tables 4.2.6.8 and 6.1.1.4'
O O 0.0106 0.0060 'International Tables Vol C Tables 4.2.6.8 and 6.1.1.4'
F F 0.0171 0.0103 'International Tables Vol C Tables 4.2.6.8 and 6.1.1.4'

loop_
_geom_angle_atom_site_label_1
_geom_angle_atom_site_label_2
_geom_angle_atom_site_label_3
_geom_angle
_geom_angle_site_symmetry_1
_geom_angle_site_symmetry_3
_geom_angle_publ_flag
C1 C1 C2 109.2(2) 6 . ?
C1 C1 H1 125.4 6 . ?
C2 C1 H1 125.4 . . ?
C3 C2 N1 125.5(3) . . ?
C3 C2 C1 130.0(3) . . ?
N1 C2 C1 104.4(4) . . ?
C2 C3 C4 121.6(4) . . ?
C2 C3 C21 118.8(3) . . ?
C4 C3 C21 119.6(4) . . ?
N2 C4 C5 106.2(3) . . ?
N2 C4 C3 124.0(3) . . ?
C5 C4 C3 129.7(4) . . ?
C6 C5 C4 109.3(4) . . ?
C6 C5 H5 125.3 . . ?
C4 C5 H5 125.3 . . ?
C5 C6 C7 108.9(4) . . ?
C5 C6 H6 125.6 . . ?
C7 C6 H6 125.6 . . ?
N2 C7 C6 106.0(3) . . ?
N2 C7 C8 124.5(4) . . ?
C6 C7 C8 129.3(3) . . ?
C9 C8 C7 117.5(4) . . ?
C9 C8 C27 120.5(3) . . ?
C7 C8 C27 122.0(3) . . ?
N3 C9 C8 122.7(4) . . ?
N3 C9 C10 106.6(3) . . ?
C8 C9 C10 130.6(4) . . ?
C11 C10 C9 107.9(4) . . ?
C11 C10 H10 126.0 . . ?
C9 C10 H10 126.0 . . ?
C10 C11 C12 108.7(3) . . ?
C10 C11 H11 125.7 . . ?
C12 C11 H11 125.7 . . ?
N3 C12 C13 122.0(4) . . ?
N3 C12 C11 105.8(3) . . ?
C13 C12 C11 132.1(3) . . ?
C12 C13 C14 123.5(4) . . ?
C12 C13 C33 118.8(3) . . ?
C14 C13 C33 117.7(3) . . ?
N4 C14 C13 127.5(3) . . ?
N4 C14 C15 107.6(3) . . ?
C13 C14 C15 124.9(4) . . ?
C16 C15 C14 107.3(4) . . ?
C16 C15 H15 126.3 . . ?
C14 C15 H15 126.3 . . ?
C15 C16 C17 109.3(3) . . ?
C15 C16 H16 125.3 . . ?
C17 C16 H16 125.3 . . ?
C18 C17 N4 126.7(3) . . ?
C18 C17 C16 127.3(3) . . ?
N4 C17 C16 106.0(3) . . ?
C17 C18 C19 125.7(3) . . ?
C17 C18 C39 115.7(3) . . ?
C19 C18 C39 118.4(3) . . ?
N5 C19 C20 106.1(3) . . ?
N5 C19 C18 122.8(3) . . ?
C20 C19 C18 130.7(3) . . ?
C20 C20 C19 108.0(2) 6 . ?
C20 C20 H20 126.0 6 . ?
C19 C20 H20 126.0 . . ?
C22 C21 C26 114.1(4) . . ?
C22 C21 C3 124.8(4) . . ?
C26 C21 C3 121.0(3) . . ?
F1 C22 C23 117.6(3) . . ?
F1 C22 C21 118.9(4) . . ?
C23 C22 C21 123.4(4) . . ?
F2 C23 C24 120.7(4) . . ?
F2 C23 C22 119.4(4) . . ?
C24 C23 C22 119.9(4) . . ?
C25 C24 C23 119.8(4) . . ?
C25 C24 F3 120.4(5) . . ?
C23 C24 F3 119.8(4) . . ?
C24 C25 F4 120.6(4) . . ?
C24 C25 C26 120.3(4) . . ?
F4 C25 C26 119.1(4) . . ?
F5 C26 C25 118.3(4) . . ?
F5 C26 C21 119.1(4) . . ?
C25 C26 C21 122.5(4) . . ?
C32 C27 C28 114.8(4) . . ?
C32 C27 C8 122.1(3) . . ?
C28 C27 C8 122.9(4) . . ?
F6 C28 C29 118.7(4) . . ?
F6 C28 C27 118.9(4) . . ?
C29 C28 C27 122.4(4) . . ?
F7 C29 C28 120.4(4) . . ?
F7 C29 C30 118.2(5) . . ?
C28 C29 C30 121.2(4) . . ?
F8 C30 C29 121.8(4) . . ?
F8 C30 C31 119.1(5) . . ?
C29 C30 C31 119.1(5) . . ?
F9 C31 C32 121.4(3) . . ?
F9 C31 C30 119.8(4) . . ?
C32 C31 C30 118.8(4) . . ?
F10 C32 C31 116.8(3) . . ?
F10 C32 C27 119.6(4) . . ?
C31 C32 C27 123.6(3) . . ?
C34 C33 C38 115.6(4) . . ?
C34 C33 C13 121.9(4) . . ?
C38 C33 C13 122.5(4) . . ?
F11 C34 C33 119.2(4) . . ?
F11 C34 C35 118.4(4) . . ?
C33 C34 C35 122.5(4) . . ?
F12 C35 C36 123.0(5) . . ?
F12 C35 C34 118.7(4) . . ?
C36 C35 C34 118.3(4) . . ?
C35 C36 C37 121.4(5) . . ?
C35 C36 F13 119.5(5) . . ?
C37 C36 F13 119.0(5) . . ?
F14 C37 C36 120.0(4) . . ?
F14 C37 C38 119.5(4) . . ?
C36 C37 C38 120.4(4) . . ?
F15 C38 C37 118.7(4) . . ?
F15 C38 C33 119.5(4) . . ?
C37 C38 C33 121.7(4) . . ?
C44 C39 C40 115.0(3) . . ?
C44 C39 C18 123.8(4) . . ?
C40 C39 C18 121.2(3) . . ?
F16 C40 C41 119.2(4) . . ?
F16 C40 C39 119.0(3) . . ?
C41 C40 C39 121.8(4) . . ?
C42 C41 F17 121.6(4) . . ?
C42 C41 C40 120.4(5) . . ?
F17 C41 C40 117.9(5) . . ?
F18 C42 C41 120.5(5) . . ?
F18 C42 C43 119.0(5) . . ?
C41 C42 C43 120.5(4) . . ?
F19 C43 C44 120.3(5) . . ?
F19 C43 C42 120.8(4) . . ?
C44 C43 C42 118.9(4) . . ?
F20 C44 C43 118.1(4) . . ?
F20 C44 C39 118.5(3) . . ?
C43 C44 C39 123.4(5) . . ?
O2A C1A C2A 129(3) . . ?
O2A C1A O1A 127(2) . . ?
C2A C1A O1A 104.8(13) . . ?
C1A C2A F2A 120.6(10) . 6 ?
C1A C2A F2A 120.6(10) . . ?
F2A C2A F2A 102.2(13) 6 . ?
C1A C2A F1A 117.9(15) . . ?
F2A C2A F1A 95.0(11) 6 . ?
F2A C2A F1A 95.0(11) . . ?
O1B C1B O1B 131.5(7) . 2_656 ?
O1B C1B C2B 114.3(3) . . ?
O1B C1B C2B 114.3(3) 2_656 . ?
F3B C2B F3B 118.5(13) 2_656 . ?
F3B C2B F1B 109.5(10) 2_656 . ?
F3B C2B F1B 46.9(9) . . ?
F3B C2B F1B 46.9(9) 2_656 2_656 ?
F3B C2B F1B 109.5(10) . 2_656 ?
F1B C2B F1B 140.0(12) . 2_656 ?
F3B C2B F2B 51.3(9) 2_656 . ?
F3B C2B F2B 108.2(10) . . ?
F1B C2B F2B 69.5(5) . . ?
F1B C2B F2B 98.1(6) 2_656 . ?
F3B C2B F2B 108.2(10) 2_656 2_656 ?
F3B C2B F2B 51.3(9) . 2_656 ?
F1B C2B F2B 98.1(6) . 2_656 ?
F1B C2B F2B 69.5(5) 2_656 2_656 ?
F2B C2B F2B 144.4(11) . 2_656 ?
F3B C2B C1B 120.8(6) 2_656 . ?
F3B C2B C1B 120.8(6) . . ?
F1B C2B C1B 110.0(6) . . ?
F1B C2B C1B 110.0(6) 2_656 . ?
F2B C2B C1B 107.8(5) . . ?
F2B C2B C1B 107.8(5) 2_656 . ?
F3B F1B C2B 60.8(9) . . ?
F3B F2B C2B 58.1(8) 2_656 . ?
F1B F3B F2B 142.9(17) . 2_656 ?
F1B F3B C2B 72.3(12) . . ?
F2B F3B C2B 70.6(8) 2_656 . ?
C2 N1 C2 112.8(4) . 6 ?
C2 N1 H1A 123.6 . . ?
C2 N1 H1A 123.6 6 . ?
C4 N2 C7 109.5(3) . . ?
C4 N2 H2 125.2 . . ?
C7 N2 H2 125.2 . . ?
C9 N3 C12 110.9(3) . . ?
C9 N3 H3 124.6 . . ?
C12 N3 H3 124.6 . . ?
C14 N4 C17 109.7(3) . . ?
C14 N4 H4 125.2 . . ?
C17 N4 H4 125.2 . . ?
C19 N5 C19 111.8(4) . 6 ?
C19 N5 H5A 124.1 . . ?
C19 N5 H5A 124.1 6 . ?

loop_
_geom_bond_atom_site_label_1
_geom_bond_atom_site_label_2
_geom_bond_distance
_geom_bond_site_symmetry_2
_geom_bond_publ_flag
C1 C1 1.360(8) 6 ?
C1 C2 1.446(5) . ?
C1 H1 0.9500 . ?
C2 C3 1.386(5) . ?
C2 N1 1.388(4) . ?
C3 C4 1.427(5) . ?
C3 C21 1.452(5) . ?
C4 N2 1.361(5) . ?
C4 C5 1.414(5) . ?
C5 C6 1.326(5) . ?
C5 H5 0.9500 . ?
C6 C7 1.403(6) . ?
C6 H6 0.9500 . ?
C7 N2 1.392(4) . ?
C7 C8 1.436(5) . ?
C8 C9 1.414(4) . ?
C8 C27 1.453(6) . ?
C9 N3 1.370(4) . ?
C9 C10 1.420(5) . ?
C10 C11 1.380(5) . ?
C10 H10 0.9500 . ?
C11 C12 1.416(6) . ?
C11 H11 0.9500 . ?
C12 N3 1.388(4) . ?
C12 C13 1.401(5) . ?
C13 C14 1.423(5) . ?
C13 C33 1.471(5) . ?
C14 N4 1.375(5) . ?
C14 C15 1.426(5) . ?
C15 C16 1.379(5) . ?
C15 H15 0.9500 . ?
C16 C17 1.416(5) . ?
C16 H16 0.9500 . ?
C17 C18 1.376(5) . ?
C17 N4 1.406(4) . ?
C18 C19 1.434(5) . ?
C18 C39 1.475(4) . ?
C19 N5 1.364(4) . ?
C19 C20 1.414(4) . ?
C20 C20 1.388(7) 6 ?
C20 H20 0.9500 . ?
C21 C22 1.383(5) . ?
C21 C26 1.406(6) . ?
C22 F1 1.349(4) . ?
C22 C23 1.374(6) . ?
C23 F2 1.350(4) . ?
C23 C24 1.355(6) . ?
C24 C25 1.350(6) . ?
C24 F3 1.362(5) . ?
C25 F4 1.362(5) . ?
C25 C26 1.376(6) . ?
C26 F5 1.352(4) . ?
C27 C32 1.398(5) . ?
C27 C28 1.414(5) . ?
C28 F6 1.336(4) . ?
C28 C29 1.359(6) . ?
C29 F7 1.358(4) . ?
C29 C30 1.363(6) . ?
C30 F8 1.348(5) . ?
C30 C31 1.409(6) . ?
C31 F9 1.334(5) . ?
C31 C32 1.371(6) . ?
C32 F10 1.354(4) . ?
C33 C34 1.390(5) . ?
C33 C38 1.406(5) . ?
C34 F11 1.331(4) . ?
C34 C35 1.414(6) . ?
C35 F12 1.344(5) . ?
C35 C36 1.345(6) . ?
C36 C37 1.363(6) . ?
C36 F13 1.364(5) . ?
C37 F14 1.360(5) . ?
C37 C38 1.369(6) . ?
C38 F15 1.338(4) . ?
C39 C44 1.389(5) . ?
C39 C40 1.407(6) . ?
C40 F16 1.355(5) . ?
C40 C41 1.379(5) . ?
C41 C42 1.347(7) . ?
C41 F17 1.355(5) . ?
C42 F18 1.337(4) . ?
C42 C43 1.377(7) . ?
C43 F19 1.331(5) . ?
C43 C44 1.373(5) . ?
C44 F20 1.352(5) . ?
C1A O2A 1.171(15) . ?
C1A C2A 1.28(2) . ?
C1A O1A 1.37(2) . ?
C2A F2A 1.421(11) 6 ?
C2A F2A 1.421(11) . ?
C2A F1A 1.513(17) . ?
C1B O1B 1.237(4) . ?
C1B O1B 1.237(4) 2_656 ?
C1B C2B 1.550(10) . ?
C2B F3B 1.256(12) 2_656 ?
C2B F3B 1.256(12) . ?
C2B F1B 1.371(10) . ?
C2B F1B 1.371(10) 2_656 ?
C2B F2B 1.395(9) . ?
C2B F2B 1.395(9) 2_656 ?
F1B F3B 1.050(19) . ?
F2B F3B 1.154(18) 2_656 ?
F3B F2B 1.154(18) 2_656 ?
N1 C2 1.388(4) 6 ?
N1 H1A 0.8800 . ?
N2 H2 0.8800 . ?
N3 H3 0.8800 . ?
N4 H4 0.8800 . ?
N5 C19 1.364(4) 6 ?
N5 H5A 0.8800 . ?

loop_
_platon_squeeze_void_nr
_platon_squeeze_void_average_x
_platon_squeeze_void_average_y
_platon_squeeze_void_average_z
_platon_squeeze_void_volume
_platon_squeeze_void_count_electrons
_platon_squeeze_void_content
1 -0.005 -0.025 -0.011 5646 1610 ' '
2 0.000 0.500 0.500 11 1 ' '
3 0.500 0.000 0.500 11 1 ' '
